data_2103836
loop_
_publ_author_name
'Bowes, Katharine F.'
'Ferguson, George'
'Lough, Alan J.'
'Glidewell, Christopher'

_publ_section_title
;
 Salts of maleic and fumaric acids with organic polyamines: comparison
 of isomeric acids as building blocks in supramolecular chemistry
;
_journal_issue 1
_journal_name_full 'Acta Crystallographica Section B'
_journal_page_first 100
_journal_page_last 117
_journal_paper_doi 10.1107/S0108768102020219
_journal_volume 59
_journal_year 2003
_chemical_formula_moiety 'C10 H8 N2, C4 H4 O4'
_chemical_formula_sum 'C14 H12 N2 O4'
_chemical_formula_weight 272.26
_chemical_name_systematic
;
 4,4'-Bipyridyl--fumaric acid (1/1)
;
_space_group_IT_number 2
_symmetry_cell_setting triclinic
_symmetry_space_group_name_Hall '-P 1'
_symmetry_space_group_name_H-M 'P -1'
_atom_sites_solution_hydrogens geom
_atom_sites_solution_primary direct
_atom_sites_solution_secondary difmap
_cell_angle_alpha 109.757(2)
_cell_angle_beta 97.246(3)
_cell_angle_gamma 96.813(3)
_cell_formula_units_Z 1
_cell_length_a 3.8040(2)
_cell_length_b 8.8743(5)
_cell_length_c 9.8764(6)
_cell_measurement_reflns_used 1376
_cell_measurement_temperature 150.0(10)
_cell_measurement_theta_max 27.50
_cell_measurement_theta_min 2.67
_cell_volume 306.60(3)
_computing_cell_refinement 'DENZO-SMN (Otwinowski & Minor, 1997)'
_computing_data_collection 'Kappa-CCD server software (Nonius, 1997)'
_computing_data_reduction 'DENZO-SMN (Otwinowski & Minor, 1997)'
_computing_molecular_graphics 'PLATON (Spek, 2002)'
_computing_publication_material 'SHELXL-97 (Sheldrick, 1997a) and PRPKAPPA (Ferguson, 1999)'
_computing_structure_refinement 'SHELXL-97 (Sheldrick, 1997a)'
_computing_structure_solution 'SHELXS-97 (Sheldrick, 1997b)'
_diffrn_ambient_temperature 150.0(10)
_diffrn_measured_fraction_theta_full 0.990
_diffrn_measured_fraction_theta_max 0.990
_diffrn_measurement_device_type Kappa-CCD
_diffrn_measurement_method '\f scans, and \w scans with \k offsets'
_diffrn_radiation_monochromator graphite
_diffrn_radiation_source 'fine-focus sealed X-ray tube'
_diffrn_radiation_type 'Mo K\a'
_diffrn_radiation_wavelength 0.71073
_diffrn_reflns_av_R_equivalents 0.032
_diffrn_reflns_av_sigmaI/netI 0.0512
_diffrn_reflns_limit_h_max 4
_diffrn_reflns_limit_h_min -4
_diffrn_reflns_limit_k_max 10
_diffrn_reflns_limit_k_min -11
_diffrn_reflns_limit_l_max 12
_diffrn_reflns_limit_l_min -12
_diffrn_reflns_number 3277
_diffrn_reflns_theta_full 27.50
_diffrn_reflns_theta_max 27.50
_diffrn_reflns_theta_min 2.67
_diffrn_standards_decay_% 0
_exptl_absorpt_coefficient_mu 0.110
_exptl_absorpt_correction_T_max 0.978
_exptl_absorpt_correction_T_min 0.945
_exptl_absorpt_correction_type multi-scan
_exptl_absorpt_process_details 'DENZO-SMN (Otwinowski & Minor, 1997)'
_exptl_crystal_colour colourless
_exptl_crystal_density_diffrn 1.475
_exptl_crystal_density_method 'not measured'
_exptl_crystal_description block
_exptl_crystal_F_000 142
_exptl_crystal_size_max 0.30
_exptl_crystal_size_mid 0.28
_exptl_crystal_size_min 0.25
_refine_diff_density_max 0.326
_refine_diff_density_min -0.225
_refine_ls_extinction_method none
_refine_ls_goodness_of_fit_ref 1.049
_refine_ls_hydrogen_treatment constr
_refine_ls_matrix_type full
_refine_ls_number_parameters 92
_refine_ls_number_reflns 1376
_refine_ls_number_restraints 0
_refine_ls_restrained_S_all 1.049
_refine_ls_R_factor_all 0.0572
_refine_ls_R_factor_gt 0.0434
_refine_ls_shift/su_max 0.000
_refine_ls_shift/su_mean 0.000
_refine_ls_structure_factor_coef Fsqd
_refine_ls_weighting_details 'w=1/[\s^2^(Fo^2^)+(0.0681P)^2^+0.0475P] where P=(Fo^2^+2Fc^2^)/3'
_refine_ls_weighting_scheme calc
_refine_ls_wR_factor_gt 0.1139
_refine_ls_wR_factor_ref 0.1250
_reflns_number_gt 1105
_reflns_number_total 1376
_reflns_threshold_expression >2\s(I)
_cod_data_source_file na0143.cif
_cod_data_source_block V
_cod_depositor_comments
;
The following automatic conversions were performed:
'_exptl_absorpt_correction_type' value 'Multi-scan' changed to
'multi-scan' according to
'/home/saulius/struct/CIF-dictionaries/cif_core.dic' dictionary named
'cif_core.dic' version 2.4.1 from 2010-06-29.

Automatic conversion script
Id: cif_fix_enum 1527 2010-12-29 10:47:43Z saulius 

The following automatic conversions were performed:

'_exptl_absorpt_correction_type' value 'Multi-scan' changed to
'multi-scan' according to
/home/saulius/struct/CIF-dictionaries/cif_core.dic dictionary named
'cif_core.dic' version 2.4.1 from 2010-06-29.

Automatic conversion script
Id: cif_fix_values 1715 2011-07-08 13:25:40Z adriana 
;
_cod_original_cell_volume 306.59(3)
_cod_database_code 2103836
_cod_database_fobs_code 2103836

loop_
_symmetry_equiv_pos_as_xyz
'x, y, z'
'-x, -y, -z'

loop_
_atom_site_label
_atom_site_fract_x
_atom_site_fract_y
_atom_site_fract_z
_atom_site_U_iso_or_equiv
_atom_site_adp_type
_atom_site_calc_flag
_atom_site_refinement_flags
_atom_site_occupancy
_atom_site_type_symbol
N11 0.0669(3) 0.65709(14) 0.24935(12) 0.0256(3) Uani d . 1 N
C12 0.0527(4) 0.49682(18) 0.21575(15) 0.0278(4) Uani d . 1 C
C13 0.2181(4) 0.43131(18) 0.31066(15) 0.0270(3) Uani d . 1 C
C14 0.4094(3) 0.53270(16) 0.44697(14) 0.0219(3) Uani d . 1 C
C15 0.4234(4) 0.69908(18) 0.48087(16) 0.0281(3) Uani d . 1 C
C16 0.2489(4) 0.75511(18) 0.38030(17) 0.0301(4) Uani d . 1 C
O1 -0.2741(3) 0.78815(12) 0.08487(11) 0.0299(3) Uani d . 1 O
O2 -0.0576(3) 1.02003(12) 0.27466(11) 0.0351(3) Uani d . 1 O
C1 -0.2323(4) 0.94605(17) 0.15273(15) 0.0243(3) Uani d . 1 C
C2 -0.4145(3) 1.03429(16) 0.06782(15) 0.0245(3) Uani d . 1 C
H12 -0.0760 0.4251 0.1230 0.033 Uiso calc R 1 H
H13 0.2006 0.3168 0.2825 0.032 Uiso calc R 1 H
H15 0.5520 0.7738 0.5724 0.034 Uiso calc R 1 H
H16 0.2594 0.8690 0.4059 0.036 Uiso calc R 1 H
H1 -0.1607 0.7471 0.1382 0.045 Uiso calc R 1 H
H2 -0.4063 1.1477 0.1150 0.029 Uiso calc R 1 H

loop_
_atom_site_aniso_label
_atom_site_aniso_U_11
_atom_site_aniso_U_22
_atom_site_aniso_U_33
_atom_site_aniso_U_12
_atom_site_aniso_U_13
_atom_site_aniso_U_23
N11 0.0279(6) 0.0246(7) 0.0265(7) 0.0058(5) 0.0014(5) 0.0128(5)
C12 0.0321(8) 0.0264(8) 0.0240(8) 0.0072(6) 0.0003(6) 0.0087(6)
C13 0.0329(7) 0.0213(7) 0.0255(8) 0.0064(6) 0.0000(6) 0.0081(6)
C14 0.0207(6) 0.0240(7) 0.0233(7) 0.0058(5) 0.0033(5) 0.0111(6)
C15 0.0334(7) 0.0234(7) 0.0246(7) 0.0035(6) -0.0045(6) 0.0091(6)
C16 0.0356(8) 0.0213(7) 0.0325(8) 0.0041(6) -0.0028(6) 0.0119(6)
O1 0.0395(6) 0.0209(6) 0.0271(6) 0.0064(4) -0.0057(4) 0.0096(4)
O2 0.0469(7) 0.0254(6) 0.0275(6) 0.0062(5) -0.0102(5) 0.0085(5)
C1 0.0274(7) 0.0229(7) 0.0226(7) 0.0044(5) 0.0008(5) 0.0095(6)
C2 0.0276(7) 0.0196(7) 0.0273(7) 0.0053(5) 0.0011(5) 0.0106(6)

loop_
_atom_type_symbol
_atom_type_description
_atom_type_scat_dispersion_real
_atom_type_scat_dispersion_imag
_atom_type_scat_source
C C 0.0033 0.0016 'International Tables Vol C Tables 4.2.6.8 and 6.1.1.4'
H H 0.0000 0.0000 'International Tables Vol C Tables 4.2.6.8 and 6.1.1.4'
N N 0.0061 0.0033 'International Tables Vol C Tables 4.2.6.8 and 6.1.1.4'
O O 0.0106 0.0060 'International Tables Vol C Tables 4.2.6.8 and 6.1.1.4'

loop_
_geom_angle_atom_site_label_1
_geom_angle_atom_site_label_2
_geom_angle_atom_site_label_3
_geom_angle_site_symmetry_1
_geom_angle_site_symmetry_3
_geom_angle
_geom_angle_publ_flag
C16 N11 C12 . . 117.46(12) no
N11 C12 C13 . . 122.70(13) no
N11 C12 H12 . . 118.6 no
C13 C12 H12 . . 118.6 no
C12 C13 C14 . . 120.14(13) no
C12 C13 H13 . . 119.9 no
C14 C13 H13 . . 119.9 no
C13 C14 C15 . . 116.78(12) no
C13 C14 C14 . 2_666 121.95(15) no
C15 C14 C14 . 2_666 121.27(15) no
C16 C15 C14 . . 119.62(13) no
C16 C15 H15 . . 120.2 no
C14 C15 H15 . . 120.2 no
N11 C16 C15 . . 123.29(13) no
N11 C16 H16 . . 118.4 no
C15 C16 H16 . . 118.4 no
C1 O1 H1 . . 109.5 no
O2 C1 O1 . . 124.72(13) no
O2 C1 C2 . . 120.49(12) no
O1 C1 C2 . . 114.79(12) no
C2 C2 C1 2_475 . 124.35(16) no
C2 C2 H2 2_475 . 117.8 no
C1 C2 H2 . . 117.8 no

loop_
_geom_bond_atom_site_label_1
_geom_bond_atom_site_label_2
_geom_bond_site_symmetry_2
_geom_bond_distance
_geom_bond_publ_flag
N11 C16 . 1.3339(19) no
N11 C12 . 1.3395(18) no
C12 C13 . 1.385(2) no
C12 H12 . 0.95 no
C13 C14 . 1.389(2) no
C13 H13 . 0.95 no
C14 C15 . 1.392(2) no
C14 C14 2_666 1.494(3) no
C15 C16 . 1.386(2) no
C15 H15 . 0.95 no
C16 H16 . 0.95 no
O1 C1 . 1.3127(17) no
O1 H1 . 0.84 no
O2 C1 . 1.2177(17) no
C1 C2 . 1.4910(19) no
C2 C2 2_475 1.313(3) no
C2 H2 . 0.95 no

loop_
_geom_hbond_atom_site_label_D
_geom_hbond_atom_site_label_H
_geom_hbond_atom_site_label_A
_geom_hbond_site_symmetry_A
_geom_hbond_distance_DH
_geom_hbond_distance_HA
_geom_hbond_distance_DA
_geom_hbond_angle_DHA
_geom_hbond_publ_flag
O1 H1 N11 . 0.84 1.76 2.603(2) 179 y
C15 H15 O2 2_676 0.95 2.43 3.301(2) 153 y

loop_
_geom_torsion_atom_site_label_1
_geom_torsion_atom_site_label_2
_geom_torsion_atom_site_label_3
_geom_torsion_atom_site_label_4
_geom_torsion_site_symmetry_1
_geom_torsion_site_symmetry_4
_geom_torsion
_geom_torsion_publ_flag
C16 N11 C12 C13 . . -0.1(2) no
N11 C12 C13 C14 . . -0.2(2) no
C12 C13 C14 C15 . . 0.0(2) no
C12 C13 C14 C14 . 2_666 179.74(14) no
C13 C14 C15 C16 . . 0.4(2) no
C14 C14 C15 C16 2_666 . -179.33(14) no
C12 N11 C16 C15 . . 0.5(2) no
C14 C15 C16 N11 . . -0.7(2) no
O2 C1 C2 C2 . 2_475 174.8(2) no
O1 C1 C2 C2 . 2_475 -4.4(2) no
